data_2222672
loop_
_publ_author_name
'Rodrigues, V. H.'
'Costa, M. M. R. R.'
'Dekola, T.'
'de Matos Gomes, E.'

_publ_section_title
;
 2-Amino-5-nitropyridinium tetraoxidorhenate(VII) monohydrate
;
_journal_coeditor_code EZ2177
_journal_issue 8
_journal_name_full 'Acta Crystallographica Section E'
_journal_page_first m1000
_journal_paper_doi 10.1107/S1600536809029365
_journal_volume 65
_journal_year 2009
_chemical_formula_iupac '(C5 H6 N3 O2) [Re O4], H2 O'
_chemical_formula_moiety 'C5 H6 N3 O2 +, Re O4 -, H2 O'
_chemical_formula_sum 'C5 H8 N3 O7 Re'
_chemical_formula_weight 408.34
_chemical_name_common
;
2-Amino-5-nitropyridinium perrhenate monohydrate
;
_chemical_name_systematic
;
2-Amino-5-nitropyridinium tetraoxidorhenate(VII) monohydrate
;
_space_group_IT_number 14
_symmetry_cell_setting monoclinic
_symmetry_space_group_name_Hall '-P 2ybc'
_symmetry_space_group_name_H-M 'P 1 21/c 1'
_atom_sites_solution_hydrogens geom
_atom_sites_solution_primary direct
_atom_sites_solution_secondary difmap
_audit_creation_method SHELXL-97
_cell_angle_alpha 90.00
_cell_angle_beta 120.120(2)
_cell_angle_gamma 90.00
_cell_formula_units_Z 4
_cell_length_a 9.6914(3)
_cell_length_b 9.1357(3)
_cell_length_c 13.4636(4)
_cell_measurement_reflns_used 9920
_cell_measurement_temperature 295(2)
_cell_measurement_theta_max 32.31
_cell_measurement_theta_min 2.43
_cell_volume 1031.08(6)
_computing_cell_refinement 'SAINT (Bruker, 2004)'
_computing_data_collection 'APEX2 (Bruker, 2004)'
_computing_data_reduction 'SAINT (Bruker, 2004)'
_computing_molecular_graphics 'ORTEPII (Johnson, 1976)'
_computing_publication_material 'SHELXL97 (Sheldrick, 2008) and <i>PLATON</i> (Spek, 2009)'
_computing_structure_refinement 'SHELXL97 (Sheldrick, 2008)'
_computing_structure_solution 'SHELXS97 (Sheldrick, 2008)'
_diffrn_ambient_temperature 295(2)
_diffrn_measured_fraction_theta_full 1.000
_diffrn_measured_fraction_theta_max 1.000
_diffrn_measurement_device_type 'Bruker APEXII'
_diffrn_measurement_method '\f and \w'
_diffrn_radiation_monochromator graphite
_diffrn_radiation_source 'fine-focus sealed tube'
_diffrn_radiation_type MoK\a
_diffrn_radiation_wavelength 0.71073
_diffrn_reflns_av_R_equivalents 0.0301
_diffrn_reflns_av_sigmaI/netI 0.0129
_diffrn_reflns_limit_h_max 12
_diffrn_reflns_limit_h_min -12
_diffrn_reflns_limit_k_max 11
_diffrn_reflns_limit_k_min -11
_diffrn_reflns_limit_l_max 17
_diffrn_reflns_limit_l_min -17
_diffrn_reflns_number 30757
_diffrn_reflns_theta_full 27.50
_diffrn_reflns_theta_max 27.50
_diffrn_reflns_theta_min 2.43
_diffrn_standards_decay_% 0
_diffrn_standards_interval_count 0
_diffrn_standards_interval_time 0
_diffrn_standards_number 0
_exptl_absorpt_coefficient_mu 11.812
_exptl_absorpt_correction_T_max 0.55
_exptl_absorpt_correction_T_min 0.33
_exptl_absorpt_correction_type multi-scan
_exptl_absorpt_process_details '(SADABS; Sheldrick, 1996)'
_exptl_crystal_colour 'translucent colourless'
_exptl_crystal_density_diffrn 2.631
_exptl_crystal_density_method 'not measured'
_exptl_crystal_description prism
_exptl_crystal_F_000 760
_exptl_crystal_size_max 0.10
_exptl_crystal_size_mid 0.06
_exptl_crystal_size_min 0.05
_refine_diff_density_max 0.884
_refine_diff_density_min -0.718
_refine_ls_extinction_coef 0.00774(16)
_refine_ls_extinction_expression Fc^*^=kFc[1+0.001xFc^2^\l^3^/sin(2\q)]^-1/4^
_refine_ls_extinction_method 'SHELXL97 (Sheldrick, 2008)'
_refine_ls_goodness_of_fit_ref 1.053
_refine_ls_hydrogen_treatment mixed
_refine_ls_matrix_type full
_refine_ls_number_parameters 158
_refine_ls_number_reflns 2374
_refine_ls_number_restraints 5
_refine_ls_restrained_S_all 1.052
_refine_ls_R_factor_all 0.0175
_refine_ls_R_factor_gt 0.0145
_refine_ls_shift/su_max 0.001
_refine_ls_shift/su_mean 0.000
_refine_ls_structure_factor_coef Fsqd
_refine_ls_weighting_details 'calc w=1/[\s^2^(Fo^2^)+(0.0122P)^2^+1.4451P] where P=(Fo^2^+2Fc^2^)/3'
_refine_ls_weighting_scheme calc
_refine_ls_wR_factor_gt 0.0321
_refine_ls_wR_factor_ref 0.0334
_reflns_number_gt 2175
_reflns_number_total 2374
_reflns_threshold_expression I>2\s(I)
_cod_data_source_file ez2177.cif
_cod_data_source_block I
_cod_original_sg_symbol_H-M 'P 21/c'
_cod_database_code 2222672
_cod_database_fobs_code 2222672

loop_
_symmetry_equiv_pos_as_xyz
'x, y, z'
'-x, y+1/2, -z+1/2'
'-x, -y, -z'
'x, -y-1/2, z-1/2'

loop_
_atom_site_type_symbol
_atom_site_label
_atom_site_fract_x
_atom_site_fract_y
_atom_site_fract_z
_atom_site_U_iso_or_equiv
_atom_site_adp_type
_atom_site_calc_flag
_atom_site_refinement_flags
_atom_site_occupancy
_atom_site_disorder_assembly
_atom_site_disorder_group
N N1 0.2958(3) 0.4684(3) 0.0719(2) 0.0338(5) Uani d . 1 . .
H H1 0.2145 0.4119 0.0493 0.041 Uiso calc R 1 . .
C C2 0.4404(3) 0.4063(3) 0.1067(2) 0.0315(6) Uani d . 1 . .
N N2 0.4512(3) 0.2632(3) 0.1047(3) 0.0434(6) Uani d D 1 . .
H H2A 0.367(3) 0.204(3) 0.080(3) 0.052 Uiso d D 1 . .
H H2B 0.543(2) 0.219(4) 0.124(3) 0.052 Uiso d D 1 . .
C C3 0.5736(3) 0.4998(3) 0.1440(3) 0.0352(6) Uani d . 1 . .
H H3 0.6741 0.4605 0.1684 0.042 Uiso calc R 1 . .
C C4 0.5549(3) 0.6463(3) 0.1442(2) 0.0362(6) Uani d . 1 . .
H H4 0.6420 0.7086 0.1688 0.043 Uiso calc R 1 . .
C C5 0.4020(3) 0.7029(3) 0.1067(2) 0.0332(6) Uani d . 1 . .
N N3 0.3785(4) 0.8592(3) 0.1068(2) 0.0437(6) Uani d . 1 . .
O O1 0.4946(4) 0.9377(3) 0.1387(3) 0.0717(9) Uani d . 1 . .
O O2 0.2459(3) 0.9055(3) 0.0781(3) 0.0632(7) Uani d . 1 . .
C C6 0.2737(3) 0.6133(3) 0.0712(2) 0.0336(6) Uani d . 1 . .
H H6 0.1728 0.6517 0.0469 0.040 Uiso calc R 1 . .
O O3 0.1012(3) 0.2314(2) 0.0301(2) 0.0538(6) Uani d D 1 . .
H H3A 0.083(5) 0.174(3) 0.076(2) 0.081 Uiso d D 1 . .
H H3B 0.079(5) 0.174(3) -0.030(2) 0.081 Uiso d D 1 . .
Re Re 0.905465(12) 0.037384(13) 0.215124(10) 0.03195(6) Uani d . 1 . .
O O4 0.8222(3) -0.1153(3) 0.1338(2) 0.0680(7) Uani d . 1 . .
O O5 0.7677(3) 0.1758(3) 0.1707(3) 0.0632(7) Uani d . 1 . .
O O6 0.9713(4) -0.0024(3) 0.3551(2) 0.0674(8) Uani d . 1 . .
O O7 1.0618(3) 0.0893(3) 0.1987(3) 0.0664(8) Uani d . 1 . .

loop_
_atom_site_aniso_label
_atom_site_aniso_U_11
_atom_site_aniso_U_22
_atom_site_aniso_U_33
_atom_site_aniso_U_12
_atom_site_aniso_U_13
_atom_site_aniso_U_23
N1 0.0264(11) 0.0290(12) 0.0452(15) -0.0007(9) 0.0174(11) 0.0031(11)
C2 0.0289(12) 0.0319(14) 0.0329(15) 0.0032(11) 0.0150(11) 0.0054(12)
N2 0.0375(13) 0.0281(13) 0.0627(18) 0.0052(11) 0.0237(14) 0.0057(13)
C3 0.0262(13) 0.0400(16) 0.0369(16) 0.0004(11) 0.0142(12) 0.0010(13)
C4 0.0312(13) 0.0411(17) 0.0341(16) -0.0090(12) 0.0147(12) -0.0035(13)
C5 0.0417(15) 0.0277(14) 0.0296(15) 0.0020(12) 0.0175(12) 0.0023(12)
N3 0.0597(17) 0.0299(13) 0.0415(15) 0.0009(12) 0.0254(13) 0.0003(11)
O1 0.080(2) 0.0345(13) 0.108(3) -0.0181(13) 0.0530(19) -0.0083(14)
O2 0.0674(17) 0.0398(14) 0.0761(19) 0.0152(13) 0.0313(15) 0.0003(13)
C6 0.0320(13) 0.0329(15) 0.0351(15) 0.0054(12) 0.0161(12) 0.0046(13)
O3 0.0643(16) 0.0382(13) 0.0750(19) -0.0090(12) 0.0471(15) -0.0043(13)
Re 0.02646(7) 0.03566(8) 0.03418(8) 0.00296(4) 0.01554(5) 0.00215(5)
O4 0.0773(19) 0.0537(16) 0.0667(18) -0.0151(14) 0.0315(15) -0.0156(14)
O5 0.0447(13) 0.0583(16) 0.0843(19) 0.0226(12) 0.0307(13) 0.0131(15)
O6 0.085(2) 0.0780(19) 0.0394(15) 0.0150(16) 0.0313(14) 0.0090(13)
O7 0.0398(13) 0.083(2) 0.086(2) 0.0057(13) 0.0389(14) 0.0225(17)

loop_
_atom_type_symbol
_atom_type_description
_atom_type_scat_dispersion_real
_atom_type_scat_dispersion_imag
_atom_type_scat_source
C C 0.0033 0.0016 'International Tables Vol C Tables 4.2.6.8 and 6.1.1.4'
H H 0.0000 0.0000 'International Tables Vol C Tables 4.2.6.8 and 6.1.1.4'
N N 0.0061 0.0033 'International Tables Vol C Tables 4.2.6.8 and 6.1.1.4'
O O 0.0106 0.0060 'International Tables Vol C Tables 4.2.6.8 and 6.1.1.4'
Re Re -1.0185 7.2310 'International Tables Vol C Tables 4.2.6.8 and 6.1.1.4'

loop_
_geom_angle_atom_site_label_1
_geom_angle_atom_site_label_2
_geom_angle_atom_site_label_3
_geom_angle_site_symmetry_1
_geom_angle_site_symmetry_3
_geom_angle
_geom_angle_publ_flag
C6 N1 C2 . . 123.2(2) ?
C6 N1 H1 . . 118.4 ?
C2 N1 H1 . . 118.4 ?
N2 C2 N1 . . 119.2(3) ?
N2 C2 C3 . . 122.8(3) ?
N1 C2 C3 . . 118.0(3) ?
C2 N2 H2A . . 123(2) ?
C2 N2 H2B . . 122(2) ?
H2A N2 H2B . . 115(3) ?
C4 C3 C2 . . 120.0(3) ?
C4 C3 H3 . . 120.0 ?
C2 C3 H3 . . 120.0 ?
C3 C4 C5 . . 118.9(3) ?
C3 C4 H4 . . 120.6 ?
C5 C4 H4 . . 120.6 ?
C6 C5 C4 . . 121.3(3) ?
C6 C5 N3 . . 118.6(3) ?
C4 C5 N3 . . 120.1(3) ?
O1 N3 O2 . . 123.3(3) ?
O1 N3 C5 . . 117.7(3) ?
O2 N3 C5 . . 119.0(3) ?
N1 C6 C5 . . 118.5(2) ?
N1 C6 H6 . . 120.7 ?
C5 C6 H6 . . 120.7 ?
H3A O3 H3B . . 104(3) ?
O6 Re O7 . . 109.89(15) ?
O6 Re O4 . . 109.31(15) ?
O7 Re O4 . . 108.01(15) ?
O6 Re O5 . . 109.77(14) ?
O7 Re O5 . . 109.69(13) ?
O4 Re O5 . . 110.15(14) ?

loop_
_geom_bond_atom_site_label_1
_geom_bond_atom_site_label_2
_geom_bond_site_symmetry_2
_geom_bond_distance
_geom_bond_publ_flag
N1 C6 . 1.341(4) ?
N1 C2 . 1.358(3) ?
N1 H1 . 0.8600 ?
C2 N2 . 1.313(4) ?
C2 C3 . 1.413(4) ?
N2 H2A . 0.89(3) ?
N2 H2B . 0.89(3) ?
C3 C4 . 1.351(4) ?
C3 H3 . 0.9300 ?
C4 C5 . 1.402(4) ?
C4 H4 . 0.9300 ?
C5 C6 . 1.360(4) ?
C5 N3 . 1.446(4) ?
N3 O1 . 1.216(4) ?
N3 O2 . 1.217(4) ?
C6 H6 . 0.9300 ?
O3 H3A . 0.89(3) ?
O3 H3B . 0.89(3) ?
Re O6 . 1.698(3) ?
Re O7 . 1.704(2) ?
Re O4 . 1.705(3) ?
Re O5 . 1.714(2) ?

loop_
_geom_hbond_atom_site_label_D
_geom_hbond_atom_site_label_H
_geom_hbond_atom_site_label_A
_geom_hbond_site_symmetry_A
_geom_hbond_distance_DH
_geom_hbond_distance_HA
_geom_hbond_distance_DA
_geom_hbond_angle_DHA
N1 H1 O3 . 0.86 1.93 2.738(3) 157.1
N1 H1 O6 4_465 0.86 2.63 3.049(4) 111.7
N2 H2A O3 . 0.89(3) 2.33(3) 3.030(4) 135(3)
N2 H2A O4 3_655 0.89(3) 2.65(3) 3.259(4) 127(3)
N2 H2B O5 . 0.89(3) 1.98(3) 2.846(3) 164(3)
O3 H3A O7 1_455 0.89(3) 1.93(3) 2.802(4) 167(3)
O3 H3B O4 3_655 0.89(3) 2.13(3) 2.862(4) 139(3)

loop_
_geom_torsion_atom_site_label_1
_geom_torsion_atom_site_label_2
_geom_torsion_atom_site_label_3
_geom_torsion_atom_site_label_4
_geom_torsion_site_symmetry_1
_geom_torsion_site_symmetry_2
_geom_torsion_site_symmetry_3
_geom_torsion_site_symmetry_4
_geom_torsion
_geom_torsion_publ_flag
C6 N1 C2 N2 . . . . 179.9(3) ?
C6 N1 C2 C3 . . . . 0.1(4) ?
N2 C2 C3 C4 . . . . -179.9(3) ?
N1 C2 C3 C4 . . . . -0.1(4) ?
C2 C3 C4 C5 . . . . -0.2(4) ?
C3 C4 C5 C6 . . . . 0.4(4) ?
C3 C4 C5 N3 . . . . 179.5(3) ?
C6 C5 N3 O1 . . . . -179.9(3) ?
C4 C5 N3 O1 . . . . 1.0(4) ?
C6 C5 N3 O2 . . . . 1.9(4) ?
C4 C5 N3 O2 . . . . -177.2(3) ?
C2 N1 C6 C5 . . . . 0.1(4) ?
C4 C5 C6 N1 . . . . -0.4(4) ?
N3 C5 C6 N1 . . . . -179.5(3) ?
N1 C2 N2 H2A . . . . 1(3) ?
C3 C2 N2 H2B . . . . -3(3) ?
